data_7220339
loop_
_publ_author_name
'Wang, Hongfeng'
'Grosjean, Arnaud'
'Sinito, Chiara'
'Kaiba, Abdellah'
'Bald\'e, Ch\'erif'
'Desplanches, C\'edric'
'L\'etard, Jean-Fran\,cois'
'Guionneau, Philippe'

_publ_section_title
;
 Towards synergy between spin-crossover and metal--ligand bond break in
 molecular crystals: structural investigations of eight seven-coordinated
 Fe(ii) macrocyclic complexes
;
_journal_issue 22
_journal_name_full CrystEngComm
_journal_page_first 4075
_journal_paper_doi 10.1039/C5CE00557D
_journal_volume 17
_journal_year 2015
_chemical_formula_sum 'C17 H23 Fe N7 S2'
_chemical_formula_weight 445.39
_space_group_crystal_system triclinic
_space_group_IT_number 2
_space_group_name_Hall '-P 1'
_space_group_name_H-M_alt 'P -1'
_symmetry_space_group_name_Hall '-P 1'
_symmetry_space_group_name_H-M 'P -1'
_atom_sites_solution_hydrogens mixed
_audit_creation_method SHELXL-2014/6
_audit_update_record
;
2015-03-18 deposited with the CCDC.
2015-04-17 downloaded from the CCDC.
;
_cell_angle_alpha 76.6240(10)
_cell_angle_beta 79.8490(10)
_cell_angle_gamma 88.9120(10)
_cell_formula_units_Z 4
_cell_length_a 10.02920(10)
_cell_length_b 12.64680(10)
_cell_length_c 16.6405(2)
_cell_measurement_temperature 110(2)
_cell_volume 2020.72(4)
_computing_structure_refinement 'SHELXL-2014/6 (Sheldrick, 2014)'
_diffrn_ambient_temperature 110(2)
_diffrn_measured_fraction_theta_full 0.992
_diffrn_measured_fraction_theta_max 0.992
_diffrn_radiation_type MoK\a
_diffrn_radiation_wavelength 0.71073
_diffrn_reflns_av_R_equivalents 0.0189
_diffrn_reflns_av_unetI/netI 0.0329
_diffrn_reflns_laue_measured_fraction_full 0.992
_diffrn_reflns_laue_measured_fraction_max 0.992
_diffrn_reflns_limit_h_max 16
_diffrn_reflns_limit_h_min -16
_diffrn_reflns_limit_k_max 20
_diffrn_reflns_limit_k_min -20
_diffrn_reflns_limit_l_max 26
_diffrn_reflns_limit_l_min -26
_diffrn_reflns_number 32747
_diffrn_reflns_point_group_measured_fraction_full 0.992
_diffrn_reflns_point_group_measured_fraction_max 0.992
_diffrn_reflns_theta_full 25.242
_diffrn_reflns_theta_max 35.009
_diffrn_reflns_theta_min 3.263
_exptl_absorpt_coefficient_mu 0.970
_exptl_absorpt_correction_type none
_exptl_crystal_density_diffrn 1.464
_exptl_crystal_description prism
_exptl_crystal_F_000 928
_exptl_crystal_size_max 0.380
_exptl_crystal_size_mid 0.250
_exptl_crystal_size_min 0.250
_refine_diff_density_max 1.250
_refine_diff_density_min -0.996
_refine_diff_density_rms 0.067
_refine_ls_extinction_method none
_refine_ls_goodness_of_fit_ref 1.017
_refine_ls_hydrogen_treatment mixed
_refine_ls_matrix_type full
_refine_ls_number_parameters 660
_refine_ls_number_reflns 17674
_refine_ls_number_restraints 0
_refine_ls_restrained_S_all 1.017
_refine_ls_R_factor_all 0.0444
_refine_ls_R_factor_gt 0.0326
_refine_ls_shift/su_max 0.003
_refine_ls_shift/su_mean 0.000
_refine_ls_structure_factor_coef Fsqd
_refine_ls_weighting_details 'w=1/[\s^2^(Fo^2^)+(0.0395P)^2^+0.5932P] where P=(Fo^2^+2Fc^2^)/3'
_refine_ls_weighting_scheme calc
_refine_ls_wR_factor_gt 0.0794
_refine_ls_wR_factor_ref 0.0850
_reflns_Friedel_coverage 0.000
_reflns_number_gt 14507
_reflns_number_total 17674
_reflns_threshold_expression 'I > 2\s(I)'
_cod_data_source_file c5ce00557d2.cif
_cod_data_source_block shelx
_cod_depositor_comments 'Adding full bibliography for 7220335--7220350.cif.'
_cod_database_code 7220339
_shelx_space_group_comment
;
The symmetry employed for this shelxl refinement is uniquely defined
by the following loop, which should always be used as a source of
symmetry information in preference to the above space-group names.
They are only intended as comments.
;
_shelx_estimated_absorpt_t_min 0.709
_shelx_estimated_absorpt_t_max 0.793
_shelxl_version_number 2014/6

loop_
_space_group_symop_operation_xyz
'x, y, z'
'-x, -y, -z'

loop_
_atom_site_label
_atom_site_type_symbol
_atom_site_fract_x
_atom_site_fract_y
_atom_site_fract_z
_atom_site_U_iso_or_equiv
_atom_site_adp_type
_atom_site_occupancy
_atom_site_site_symmetry_order
_atom_site_calc_flag
_atom_site_refinement_flags_posn
_atom_site_refinement_flags_adp
Fe2 Fe 0.02865(2) 0.40113(2) 0.75459(2) 0.01409(3) Uani 1 1 d . .
Fe1 Fe 0.47979(2) 0.91741(2) 0.77573(2) 0.01535(3) Uani 1 1 d . .
S3 S 0.89277(3) 0.91940(2) 0.56707(2) 0.02397(6) Uani 1 1 d . .
S4 S 0.02404(3) 0.83446(3) 0.93874(2) 0.02764(6) Uani 1 1 d . .
N13 N -0.15602(9) 0.37646(8) 0.84366(6) 0.02110(17) Uani 1 1 d . .
N9 N 0.52499(9) 0.75736(8) 0.86077(6) 0.02025(16) Uani 1 1 d . .
N4 N 0.06456(9) 0.55266(8) 0.80505(6) 0.01857(16) Uani 1 1 d . .
N11 N 0.28796(9) 0.90386(8) 0.85836(6) 0.02031(16) Uani 1 1 d . .
N8 N 0.40362(10) 0.78448(8) 0.71871(6) 0.02028(16) Uani 1 1 d . .
N3 N 0.12096(9) 0.33651(8) 0.87224(6) 0.01842(16) Uani 1 1 d . .
C24 C 0.39070(13) 0.68031(9) 0.78118(7) 0.0237(2) Uani 1 1 d . .
N2 N 0.06623(9) 0.22223(7) 0.76517(5) 0.01779(15) Uani 1 1 d . .
C2 C -0.24152(11) 0.39298(8) 0.89650(7) 0.01901(18) Uani 1 1 d . .
C3 C 0.75871(11) 0.91036(9) 0.64032(7) 0.01990(18) Uani 1 1 d . .
N5 N -0.06636(9) 0.54426(7) 0.67827(6) 0.01745(15) Uani 1 1 d . .
N1 N -0.05945(9) 0.34773(7) 0.65951(5) 0.01524(14) Uani 1 1 d . .
N14 N 0.22278(9) 0.45100(8) 0.67563(6) 0.02164(17) Uani 1 1 d . .
N6 N 0.50792(9) 1.09310(7) 0.75189(6) 0.01836(15) Uani 1 1 d . .
C4 C 0.17870(10) 0.87418(8) 0.89294(6) 0.01741(17) Uani 1 1 d . .
C1 C 0.31529(11) 0.50780(9) 0.63915(6) 0.01826(17) Uani 1 1 d . .
N10 N 0.59945(9) 0.95640(8) 0.86802(6) 0.02121(17) Uani 1 1 d . .
N7 N 0.37815(10) 0.99932(8) 0.66547(6) 0.01989(16) Uani 1 1 d . .
C12 C -0.17777(13) 0.27913(10) 0.54140(7) 0.0242(2) Uani 1 1 d . .
C6 C 0.60524(12) 1.24838(10) 0.78145(9) 0.0272(2) Uani 1 1 d . .
C25 C 0.28219(12) 0.81956(10) 0.68336(8) 0.0239(2) Uani 1 1 d . .
N12 N 0.66377(10) 0.90604(9) 0.69290(7) 0.0264(2) Uani 1 1 d . .
C32 C 0.08385(12) 0.51915(10) 0.89283(7) 0.0230(2) Uani 1 1 d . .
C17 C 0.00941(11) 0.17124(8) 0.72149(6) 0.01877(18) Uani 1 1 d . .
C5 C 0.57845(11) 1.13650(9) 0.79841(7) 0.02111(19) Uani 1 1 d . .
C19 C 0.62853(11) 1.05547(10) 0.86590(7) 0.0232(2) Uani 1 1 d . .
C15 C -0.11768(10) 0.53294(8) 0.61540(6) 0.01638(16) Uani 1 1 d . .
C13 C -0.11674(12) 0.20457(9) 0.59823(7) 0.02188(19) Uani 1 1 d . .
C33 C -0.05992(12) 0.65004(9) 0.69936(7) 0.0220(2) Uani 1 1 d . .
C29 C 0.13596(12) 0.16424(9) 0.83219(7) 0.02166(19) Uani 1 1 d . .
C8 C 0.48913(12) 1.27133(9) 0.66495(8) 0.0244(2) Uani 1 1 d . .
C26 C 0.31323(13) 0.93008(10) 0.62322(7) 0.0244(2) Uani 1 1 d . .
C30 C 0.21267(11) 0.24794(10) 0.85993(7) 0.0220(2) Uani 1 1 d . .
C16 C -0.17622(12) 0.62102(9) 0.55572(7) 0.0223(2) Uani 1 1 d . .
C11 C -0.17912(12) 0.38809(9) 0.54397(7) 0.0220(2) Uani 1 1 d . .
C34 C -0.04337(12) 0.63099(9) 0.79084(7) 0.02195(19) Uani 1 1 d . .
C14 C -0.05859(10) 0.24217(8) 0.65684(6) 0.01722(17) Uani 1 1 d . .
C27 C 0.64635(12) 0.86568(11) 0.92761(8) 0.0267(2) Uani 1 1 d . .
C10 C -0.11888(10) 0.41948(8) 0.60432(6) 0.01613(16) Uani 1 1 d . .
C7 C 0.55965(13) 1.31594(10) 0.71410(9) 0.0280(2) Uani 1 1 d . .
C23 C 0.51758(13) 0.66691(9) 0.81992(8) 0.0250(2) Uani 1 1 d . .
C28 C 0.65285(12) 0.76659(11) 0.89015(8) 0.0263(2) Uani 1 1 d . .
C31 C 0.17951(12) 0.42418(10) 0.90061(7) 0.0237(2) Uani 1 1 d . .
C21 C 0.39010(11) 1.10258(9) 0.63793(7) 0.02161(19) Uani 1 1 d . .
C18 C 0.00322(17) 0.05037(10) 0.73206(9) 0.0315(3) Uani 1 1 d . .
C9 C 0.46425(11) 1.15926(9) 0.68615(7) 0.01978(18) Uani 1 1 d . .
C22 C 0.33913(18) 1.16905(13) 0.56305(10) 0.0375(3) Uani 1 1 d . .
C20 C 0.70848(16) 1.09242(14) 0.92334(10) 0.0391(3) Uani 1 1 d . .
H20A H 0.6939 1.0405 0.9780 0.059 Uiso 1 1 calc R U
H20B H 0.6785 1.1643 0.9306 0.059 Uiso 1 1 calc R U
H20C H 0.8051 1.0964 0.8988 0.059 Uiso 1 1 calc R U
S1 S 0.44494(3) 0.58650(3) 0.58734(2) 0.02513(6) Uani 1 1 d . .
S2 S -0.36288(4) 0.41737(3) 0.96859(2) 0.03144(7) Uani 1 1 d . .
H301 H 0.0511(17) 0.3098(13) 0.9089(10) 0.028(4) Uiso 1 1 d . .
H1 H 0.2878(15) 0.2759(12) 0.8166(9) 0.017(3) Uiso 1 1 d . .
H13 H 0.5819(17) 0.8542(13) 0.9812(10) 0.029(4) Uiso 1 1 d . .
H6 H 0.1166(17) 0.5779(13) 0.9132(10) 0.028(4) Uiso 1 1 d . .
H5 H -0.0059(16) 0.4952(12) 0.9267(10) 0.022(4) Uiso 1 1 d . .
H11 H 0.3144(17) 0.6832(13) 0.8241(10) 0.027(4) Uiso 1 1 d . .
H9 H 0.0198(16) 0.6908(13) 0.6624(10) 0.024(4) Uiso 1 1 d . .
H16 H -0.1141(16) 0.1274(13) 0.5980(9) 0.023(4) Uiso 1 1 d . .
H8 H -0.1251(16) 0.5974(12) 0.8278(9) 0.022(4) Uiso 1 1 d . .
H17 H 0.5777(18) 1.3932(15) 0.7034(11) 0.039(5) Uiso 1 1 d . .
H15 H -0.2258(17) 0.4407(13) 0.5068(10) 0.030(4) Uiso 1 1 d . .
H4 H 0.2636(16) 0.4429(12) 0.8647(10) 0.021(4) Uiso 1 1 d . .
H7 H -0.0287(16) 0.7001(13) 0.8057(10) 0.029(4) Uiso 1 1 d . .
H12 H 0.3777(17) 0.6181(14) 0.7579(11) 0.034(4) Uiso 1 1 d . .
H2 H 0.2485(16) 0.2144(13) 0.9095(10) 0.023(4) Uiso 1 1 d . .
H14 H 0.7347(17) 0.8834(14) 0.9392(10) 0.030(4) Uiso 1 1 d . .
H3 H 0.1961(17) 0.4010(14) 0.9599(11) 0.033(4) Uiso 1 1 d . .
H10 H -0.1399(17) 0.6914(13) 0.6917(10) 0.028(4) Uiso 1 1 d . .
H18 H 0.6515(19) 1.2723(15) 0.8157(11) 0.038(5) Uiso 1 1 d . .
H801 H 0.4669(17) 0.7788(13) 0.6797(10) 0.028(4) Uiso 1 1 d . .
H401 H 0.1411(17) 0.5787(13) 0.7753(10) 0.026(4) Uiso 1 1 d . .
H901 H 0.4586(17) 0.7452(13) 0.9043(10) 0.030(4) Uiso 1 1 d . .
H19 H 0.2107(16) 0.8256(12) 0.7285(10) 0.024(4) Uiso 1 1 d . .
H20 H 0.5962(16) 0.6712(12) 0.7775(10) 0.023(4) Uiso 1 1 d . .
H28 H 0.0693(15) 0.1217(12) 0.8807(9) 0.020(3) Uiso 1 1 d . .
H21 H 0.3769(17) 0.9239(13) 0.5732(10) 0.029(4) Uiso 1 1 d . .
H22 H 0.2282(18) 0.9592(14) 0.6064(11) 0.032(4) Uiso 1 1 d . .
H23 H 0.7240(17) 0.7771(13) 0.8440(10) 0.026(4) Uiso 1 1 d . .
H25 H 0.4577(17) 1.3157(14) 0.6156(11) 0.033(4) Uiso 1 1 d . .
H24 H 0.6715(18) 0.7032(15) 0.9276(11) 0.035(4) Uiso 1 1 d . .
H29 H 0.1979(16) 0.1100(13) 0.8139(10) 0.027(4) Uiso 1 1 d . .
H26 H 0.5152(17) 0.5966(14) 0.8604(10) 0.030(4) Uiso 1 1 d . .
H27 H 0.2513(18) 0.7639(15) 0.6547(11) 0.037(5) Uiso 1 1 d . .
H31 H -0.1517(17) 0.6146(14) 0.4995(11) 0.033(4) Uiso 1 1 d . .
H30 H -0.2158(18) 0.2545(14) 0.5031(11) 0.034(4) Uiso 1 1 d . .
H39 H 0.029(2) 0.0309(17) 0.6791(14) 0.053(6) Uiso 1 1 d . .
H35 H 0.413(2) 1.2057(16) 0.5227(13) 0.046(5) Uiso 1 1 d . .
H33 H -0.151(2) 0.6915(17) 0.5560(13) 0.049(5) Uiso 1 1 d . .
H32 H -0.271(2) 0.6088(16) 0.5658(12) 0.045(5) Uiso 1 1 d . .
H36 H 0.304(2) 1.1294(19) 0.5358(15) 0.065(7) Uiso 1 1 d . .
H34 H 0.277(2) 1.2284(18) 0.5819(13) 0.057(6) Uiso 1 1 d . .
H37 H 0.052(2) 0.015(2) 0.7672(15) 0.068(7) Uiso 1 1 d . .
H38 H -0.084(3) 0.025(2) 0.7499(15) 0.069(7) Uiso 1 1 d . .

loop_
_atom_site_aniso_label
_atom_site_aniso_U_11
_atom_site_aniso_U_22
_atom_site_aniso_U_33
_atom_site_aniso_U_23
_atom_site_aniso_U_13
_atom_site_aniso_U_12
Fe2 0.01399(6) 0.01487(6) 0.01313(6) -0.00233(5) -0.00288(4) 0.00079(4)
Fe1 0.01323(6) 0.01656(6) 0.01496(6) -0.00087(5) -0.00269(5) -0.00032(5)
S3 0.02501(13) 0.02026(12) 0.02356(12) -0.00721(10) 0.00740(10) -0.00545(9)
S4 0.01695(11) 0.03610(16) 0.02405(13) 0.00200(11) 0.00041(9) -0.00318(10)
N13 0.0173(4) 0.0244(4) 0.0221(4) -0.0075(3) -0.0016(3) -0.0024(3)
N9 0.0175(4) 0.0211(4) 0.0197(4) -0.0007(3) -0.0022(3) 0.0027(3)
N4 0.0191(4) 0.0203(4) 0.0168(4) -0.0046(3) -0.0037(3) -0.0013(3)
N11 0.0171(4) 0.0212(4) 0.0213(4) -0.0031(3) -0.0024(3) 0.0015(3)
N8 0.0222(4) 0.0185(4) 0.0190(4) -0.0028(3) -0.0025(3) -0.0007(3)
N3 0.0177(4) 0.0208(4) 0.0157(4) -0.0014(3) -0.0040(3) -0.0015(3)
C24 0.0302(5) 0.0166(4) 0.0224(5) -0.0025(4) -0.0021(4) -0.0029(4)
N2 0.0198(4) 0.0170(4) 0.0154(3) -0.0016(3) -0.0033(3) 0.0035(3)
C2 0.0188(4) 0.0174(4) 0.0191(4) -0.0019(3) -0.0016(3) -0.0014(3)
C3 0.0201(4) 0.0172(4) 0.0205(4) -0.0022(3) -0.0010(4) -0.0019(3)
N5 0.0175(4) 0.0151(4) 0.0202(4) -0.0037(3) -0.0055(3) 0.0014(3)
N1 0.0158(3) 0.0155(3) 0.0143(3) -0.0028(3) -0.0033(3) 0.0009(3)
N14 0.0180(4) 0.0258(4) 0.0195(4) -0.0031(3) -0.0019(3) 0.0012(3)
N6 0.0156(4) 0.0185(4) 0.0200(4) -0.0025(3) -0.0030(3) -0.0016(3)
C4 0.0182(4) 0.0183(4) 0.0153(4) -0.0028(3) -0.0035(3) 0.0025(3)
C1 0.0185(4) 0.0212(4) 0.0154(4) -0.0045(3) -0.0036(3) 0.0029(3)
N10 0.0164(4) 0.0265(4) 0.0205(4) -0.0025(3) -0.0067(3) -0.0002(3)
N7 0.0213(4) 0.0202(4) 0.0181(4) -0.0021(3) -0.0064(3) 0.0000(3)
C12 0.0289(5) 0.0261(5) 0.0218(5) -0.0094(4) -0.0103(4) -0.0001(4)
C6 0.0220(5) 0.0257(5) 0.0355(6) -0.0104(5) -0.0046(4) -0.0048(4)
C25 0.0242(5) 0.0240(5) 0.0258(5) -0.0075(4) -0.0076(4) -0.0021(4)
N12 0.0212(4) 0.0286(5) 0.0255(5) -0.0028(4) 0.0020(4) -0.0016(4)
C32 0.0278(5) 0.0250(5) 0.0175(4) -0.0059(4) -0.0062(4) -0.0038(4)
C17 0.0223(4) 0.0151(4) 0.0177(4) -0.0026(3) -0.0023(3) 0.0022(3)
C5 0.0160(4) 0.0227(5) 0.0250(5) -0.0066(4) -0.0029(4) -0.0025(3)
C19 0.0174(4) 0.0311(6) 0.0230(5) -0.0080(4) -0.0059(4) -0.0022(4)
C15 0.0141(4) 0.0163(4) 0.0177(4) -0.0012(3) -0.0039(3) 0.0007(3)
C13 0.0263(5) 0.0198(5) 0.0217(5) -0.0078(4) -0.0059(4) -0.0002(4)
C33 0.0260(5) 0.0147(4) 0.0269(5) -0.0048(4) -0.0094(4) 0.0021(4)
C29 0.0246(5) 0.0196(5) 0.0194(4) 0.0002(4) -0.0070(4) 0.0053(4)
C8 0.0233(5) 0.0182(5) 0.0276(5) -0.0009(4) 0.0006(4) 0.0003(4)
C26 0.0298(6) 0.0245(5) 0.0218(5) -0.0056(4) -0.0117(4) 0.0002(4)
C30 0.0197(4) 0.0264(5) 0.0190(4) -0.0009(4) -0.0070(4) 0.0036(4)
C16 0.0219(5) 0.0197(5) 0.0245(5) 0.0003(4) -0.0096(4) 0.0031(4)
C11 0.0245(5) 0.0237(5) 0.0195(4) -0.0045(4) -0.0092(4) 0.0008(4)
C34 0.0237(5) 0.0190(5) 0.0253(5) -0.0085(4) -0.0055(4) 0.0016(4)
C14 0.0193(4) 0.0163(4) 0.0159(4) -0.0037(3) -0.0025(3) 0.0011(3)
C27 0.0217(5) 0.0345(6) 0.0232(5) -0.0002(4) -0.0105(4) 0.0021(4)
C10 0.0158(4) 0.0167(4) 0.0154(4) -0.0019(3) -0.0041(3) 0.0005(3)
C7 0.0244(5) 0.0186(5) 0.0386(6) -0.0065(4) 0.0008(5) -0.0031(4)
C23 0.0293(5) 0.0183(5) 0.0242(5) -0.0014(4) -0.0016(4) 0.0050(4)
C28 0.0198(5) 0.0294(6) 0.0262(5) 0.0024(4) -0.0072(4) 0.0064(4)
C31 0.0255(5) 0.0271(5) 0.0197(5) -0.0033(4) -0.0097(4) -0.0037(4)
C21 0.0227(5) 0.0211(5) 0.0188(4) 0.0012(4) -0.0055(4) 0.0002(4)
C18 0.0476(8) 0.0153(5) 0.0336(6) -0.0050(4) -0.0135(6) 0.0041(5)
C9 0.0177(4) 0.0177(4) 0.0211(4) -0.0005(3) -0.0013(3) -0.0004(3)
C22 0.0494(9) 0.0291(6) 0.0320(7) 0.0084(5) -0.0223(6) -0.0024(6)
C20 0.0399(8) 0.0461(8) 0.0402(8) -0.0167(6) -0.0214(6) -0.0034(6)
S1 0.02117(12) 0.02930(14) 0.02260(12) -0.00333(10) -0.00048(10) -0.00630(10)
S2 0.03300(15) 0.02830(14) 0.02421(13) 0.00011(11) 0.00929(11) 0.00994(12)

loop_
_atom_type_symbol
_atom_type_description
_atom_type_scat_dispersion_real
_atom_type_scat_dispersion_imag
_atom_type_scat_source
C C 0.0033 0.0016 'International Tables Vol C Tables 4.2.6.8 and 6.1.1.4'
H H 0.0000 0.0000 'International Tables Vol C Tables 4.2.6.8 and 6.1.1.4'
N N 0.0061 0.0033 'International Tables Vol C Tables 4.2.6.8 and 6.1.1.4'
Fe Fe 0.3463 0.8444 'International Tables Vol C Tables 4.2.6.8 and 6.1.1.4'
S S 0.1246 0.1234 'International Tables Vol C Tables 4.2.6.8 and 6.1.1.4'

loop_
_geom_angle_atom_site_label_1
_geom_angle_atom_site_label_2
_geom_angle_atom_site_label_3
_geom_angle
N13 Fe2 N14 169.00(4)
N13 Fe2 N1 93.70(3)
N14 Fe2 N1 95.68(3)
N13 Fe2 N5 88.36(4)
N14 Fe2 N5 89.30(3)
N1 Fe2 N5 70.89(3)
N13 Fe2 N2 94.77(4)
N14 Fe2 N2 93.72(4)
N1 Fe2 N2 70.81(3)
N5 Fe2 N2 141.69(3)
N13 Fe2 N3 82.40(4)
N14 Fe2 N3 93.63(3)
N1 Fe2 N3 142.09(3)
N5 Fe2 N3 145.98(3)
N2 Fe2 N3 71.97(3)
N13 Fe2 N4 86.23(3)
N14 Fe2 N4 82.83(4)
N1 Fe2 N4 143.05(3)
N5 Fe2 N4 72.17(3)
N2 Fe2 N4 146.10(3)
N3 Fe2 N4 74.60(3)
N12 Fe1 N11 171.22(4)
N12 Fe1 N6 90.84(4)
N11 Fe1 N6 97.70(4)
N12 Fe1 N10 89.52(4)
N11 Fe1 N10 95.20(4)
N6 Fe1 N10 70.78(4)
N12 Fe1 N9 89.37(4)
N11 Fe1 N9 85.02(3)
N6 Fe1 N9 143.24(4)
N10 Fe1 N9 72.47(4)
N12 Fe1 N7 90.95(4)
N11 Fe1 N7 89.96(4)
N6 Fe1 N7 70.69(3)
N10 Fe1 N7 141.47(4)
N9 Fe1 N7 146.07(4)
N12 Fe1 N8 83.83(4)
N11 Fe1 N8 88.19(4)
N6 Fe1 N8 141.44(3)
N10 Fe1 N8 146.90(4)
N9 Fe1 N8 75.06(3)
N7 Fe1 N8 71.24(3)
C2 N13 Fe2 158.44(9)
C28 N9 C23 114.62(9)
C28 N9 Fe1 110.30(7)
C23 N9 Fe1 110.75(7)
C34 N4 C32 114.42(9)
C34 N4 Fe2 110.47(6)
C32 N4 Fe2 110.14(7)
C4 N11 Fe1 161.70(9)
C25 N8 C24 115.73(9)
C25 N8 Fe1 110.59(7)
C24 N8 Fe1 109.19(7)
C30 N3 C31 115.04(9)
C30 N3 Fe2 110.05(7)
C31 N3 Fe2 112.10(7)
N8 C24 C23 107.75(9)
C17 N2 C29 121.47(9)
C17 N2 Fe2 119.46(7)
C29 N2 Fe2 118.24(7)
N13 C2 S2 178.67(11)
N12 C3 S3 178.53(11)
C15 N5 C33 121.63(9)
C15 N5 Fe2 119.86(7)
C33 N5 Fe2 118.40(7)
C10 N1 C14 119.19(9)
C10 N1 Fe2 120.32(7)
C14 N1 Fe2 120.46(7)
C1 N14 Fe2 159.09(9)
C5 N6 C9 118.90(9)
C5 N6 Fe1 120.39(7)
C9 N6 Fe1 120.50(7)
N11 C4 S4 178.25(10)
N14 C1 S1 179.39(11)
C19 N10 C27 121.69(10)
C19 N10 Fe1 120.32(8)
C27 N10 Fe1 117.95(8)
C21 N7 C26 122.14(10)
C21 N7 Fe1 119.22(8)
C26 N7 Fe1 118.33(7)
C11 C12 C13 119.76(10)
C7 C6 C5 119.08(11)
N8 C25 C26 108.08(9)
C3 N12 Fe1 171.42(10)
N4 C32 C31 108.39(9)
N2 C17 C14 114.63(9)
N2 C17 C18 126.05(10)
C14 C17 C18 119.29(10)
N6 C5 C6 121.75(11)
N6 C5 C19 114.28(10)
C6 C5 C19 123.93(10)
N10 C19 C5 114.21(10)
N10 C19 C20 125.62(12)
C5 C19 C20 120.16(11)
N5 C15 C10 114.49(9)
N5 C15 C16 126.25(10)
C10 C15 C16 119.26(9)
C12 C13 C14 118.37(10)
N5 C33 C34 108.44(9)
N2 C29 C30 107.86(9)
C7 C8 C9 118.53(11)
N7 C26 C25 108.12(9)
N3 C30 C29 108.16(9)
C12 C11 C10 118.54(10)
N4 C34 C33 108.41(9)
N1 C14 C13 122.11(10)
N1 C14 C17 113.89(9)
C13 C14 C17 124.00(9)
N10 C27 C28 107.70(10)
N1 C10 C11 122.02(9)
N1 C10 C15 114.24(8)
C11 C10 C15 123.71(9)
C6 C7 C8 119.39(11)
N9 C23 C24 107.56(9)
N9 C28 C27 108.09(9)
N3 C31 C32 108.40(9)
N7 C21 C9 114.90(9)
N7 C21 C22 126.69(12)
C9 C21 C22 118.41(10)
N6 C9 C8 122.34(11)
N6 C9 C21 114.44(9)
C8 C9 C21 123.21(10)

loop_
_geom_bond_atom_site_label_1
_geom_bond_atom_site_label_2
_geom_bond_distance
Fe2 N13 2.1365(9)
Fe2 N14 2.1625(9)
Fe2 N1 2.1795(9)
Fe2 N5 2.2572(9)
Fe2 N2 2.2581(9)
Fe2 N3 2.2863(9)
Fe2 N4 2.3204(9)
Fe1 N12 2.1238(10)
Fe1 N11 2.1430(9)
Fe1 N6 2.1796(9)
Fe1 N10 2.2504(9)
Fe1 N9 2.2740(9)
Fe1 N7 2.2845(9)
Fe1 N8 2.3134(10)
S3 C3 1.6340(11)
S4 C4 1.6354(11)
N13 C2 1.1682(14)
N9 C28 1.4663(15)
N9 C23 1.4688(16)
N4 C34 1.4662(15)
N4 C32 1.4700(14)
N11 C4 1.1689(14)
N8 C25 1.4619(15)
N8 C24 1.4692(14)
N3 C30 1.4640(15)
N3 C31 1.4703(15)
C24 C23 1.5146(18)
N2 C17 1.2828(14)
N2 C29 1.4655(14)
C2 S2 1.6304(11)
C3 N12 1.1668(14)
N5 C15 1.2813(13)
N5 C33 1.4648(14)
N1 C10 1.3450(12)
N1 C14 1.3457(13)
N14 C1 1.1706(14)
N6 C5 1.3436(14)
N6 C9 1.3490(14)
C1 S1 1.6376(11)
N10 C19 1.2830(16)
N10 C27 1.4623(15)
N7 C21 1.2804(14)
N7 C26 1.4672(15)
C12 C11 1.3882(16)
C12 C13 1.3883(16)
C6 C7 1.3848(19)
C6 C5 1.3989(17)
C25 C26 1.5203(17)
C32 C31 1.5191(18)
C17 C14 1.4887(14)
C17 C18 1.4989(16)
C5 C19 1.4868(16)
C19 C20 1.5052(17)
C15 C10 1.4889(14)
C15 C16 1.4969(14)
C13 C14 1.3939(15)
C33 C34 1.5233(16)
C29 C30 1.5192(17)
C8 C7 1.3857(19)
C8 C9 1.3953(15)
C11 C10 1.3924(14)
C27 C28 1.519(2)
C21 C9 1.4857(16)
C21 C22 1.4981(17)
